data_2206568
loop_
_publ_author_name
'Ping-Fan Wu'
'Xiao-Feng Tan'
'Xiang-Gao Meng'
'Dong-Sheng Li'
'Yu-Lin Zhu'
'Yong-Ge Wei'

_publ_section_title
;
 Bis(piperazinium) di-\m-chloro-bis[tetrachlorobismuthate(III)]
 trihydrate
;
_journal_coeditor_code WK6053
_journal_issue 8
_journal_name_full 'Acta Crystallographica Section E'
_journal_page_first m1506
_journal_page_last m1508
_journal_paper_doi 10.1107/S1600536805021100
_journal_volume 61
_journal_year 2005
_chemical_formula_iupac '(C4 H12 N2) [Bi2 Cl10] , 3H2 O'
_chemical_formula_moiety '2C4 H12 N2 2+ , Bi2 Cl10 4- , 3H2 O'
_chemical_formula_sum 'C8 H30 Bi2 Cl10 N4 O3'
_chemical_formula_weight 1002.82
_chemical_name_common 'tetrapiperazium decachlorodibismuthate'
_chemical_name_systematic
;
Bis(piperazinium) di-\m-chloro-bis[tetraochlorobismuthate(III)] trihydrate
;
_space_group_IT_number 15
_symmetry_cell_setting monoclinic
_symmetry_space_group_name_Hall '-C 2yc'
_symmetry_space_group_name_H-M 'C 1 2/c 1'
_atom_sites_solution_hydrogens geom
_atom_sites_solution_primary direct
_atom_sites_solution_secondary difmap
_cell_angle_alpha 90.00
_cell_angle_beta 115.067(2)
_cell_angle_gamma 90.00
_cell_formula_units_Z 4
_cell_length_a 14.3223(14)
_cell_length_b 15.7868(14)
_cell_length_c 13.5226(13)
_cell_measurement_reflns_used 3992
_cell_measurement_temperature 291(2)
_cell_measurement_theta_max 28.18
_cell_measurement_theta_min 2.86
_cell_volume 2769.5(5)
_computing_cell_refinement SMART
_computing_data_collection 'SMART (Bruker, 2003)'
_computing_data_reduction 'SAINT (Bruker, 2003)'
_computing_molecular_graphics 'SHELXTL (Bruker, 2003)'
_computing_publication_material SHELXTL
_computing_structure_refinement 'SHELXL97 (Sheldrick, 1997)'
_computing_structure_solution 'SHELXS97 (Sheldrick, 1997)'
_diffrn_ambient_temperature 291(2)
_diffrn_measured_fraction_theta_full 0.946
_diffrn_measured_fraction_theta_max 0.946
_diffrn_measurement_device_type 'Bruker APEX CCD area-detector'
_diffrn_measurement_method '\f and \w'
_diffrn_radiation_monochromator graphite
_diffrn_radiation_source 'fine-focus sealed tube'
_diffrn_radiation_type MoK\a
_diffrn_radiation_wavelength 0.71073
_diffrn_reflns_av_R_equivalents 0.0670
_diffrn_reflns_av_sigmaI/netI 0.0652
_diffrn_reflns_limit_h_max 18
_diffrn_reflns_limit_h_min -17
_diffrn_reflns_limit_k_max 20
_diffrn_reflns_limit_k_min -13
_diffrn_reflns_limit_l_max 17
_diffrn_reflns_limit_l_min -17
_diffrn_reflns_number 8270
_diffrn_reflns_theta_full 28.25
_diffrn_reflns_theta_max 28.25
_diffrn_reflns_theta_min 2.03
_exptl_absorpt_coefficient_mu 13.673
_exptl_absorpt_correction_T_max 0.132
_exptl_absorpt_correction_T_min 0.053
_exptl_absorpt_correction_type multi-scan
_exptl_absorpt_process_details '(SADABS; Sheldrick 1996)'
_exptl_crystal_colour colourless
_exptl_crystal_density_diffrn 2.405
_exptl_crystal_density_method 'not measured'
_exptl_crystal_description block
_exptl_crystal_F_000 1864
_exptl_crystal_size_max 0.30
_exptl_crystal_size_mid 0.20
_exptl_crystal_size_min 0.15
_refine_diff_density_max 2.200
_refine_diff_density_min -2.998
_refine_ls_extinction_coef 0.00346(12)
_refine_ls_extinction_expression Fc^*^=kFc[1+0.001xFc^2^\l^3^/sin(2\q)]^-1/4^
_refine_ls_extinction_method 'SHELXL97 (Sheldrick, 1997)'
_refine_ls_goodness_of_fit_ref 1.059
_refine_ls_hydrogen_treatment constr
_refine_ls_matrix_type full
_refine_ls_number_parameters 124
_refine_ls_number_reflns 3240
_refine_ls_number_restraints 0
_refine_ls_restrained_S_all 1.059
_refine_ls_R_factor_all 0.0435
_refine_ls_R_factor_gt 0.0355
_refine_ls_shift/su_max 0.001
_refine_ls_shift/su_mean 0.000
_refine_ls_structure_factor_coef Fsqd
_refine_ls_weighting_details 'calc w = 1/[\s^2^(Fo^2^)+(0.0408P)^2^+9.2258P] where P = (Fo^2^+2Fc^2^)/3'
_refine_ls_weighting_scheme calc
_refine_ls_wR_factor_gt 0.0955
_refine_ls_wR_factor_ref 0.0998
_reflns_number_gt 2631
_reflns_number_total 3240
_reflns_threshold_expression I>2\s(I)
_cod_data_source_file wk6053.cif
_cod_data_source_block I
_cod_original_sg_symbol_H-M 'C 2/c'
_cod_database_code 2206568
_cod_database_fobs_code 2206568

loop_
_symmetry_equiv_pos_as_xyz
'x, y, z'
'-x, y, -z+1/2'
'x+1/2, y+1/2, z'
'-x+1/2, y+1/2, -z+1/2'
'-x, -y, -z'
'x, -y, z-1/2'
'-x+1/2, -y+1/2, -z'
'x+1/2, -y+1/2, z-1/2'

loop_
_atom_site_label
_atom_site_fract_x
_atom_site_fract_y
_atom_site_fract_z
_atom_site_U_iso_or_equiv
_atom_site_adp_type
_atom_site_calc_flag
_atom_site_refinement_flags
_atom_site_occupancy
_atom_site_type_symbol
Bi 0.432092(15) 0.747593(12) 0.862727(16) 0.02081(13) Uani d . 1 Bi
Cl1 0.63347(14) 0.74855(8) 0.86902(14) 0.0284(4) Uani d . 1 Cl
Cl2 0.42404(10) 0.92415(10) 0.83824(13) 0.0280(3) Uani d . 1 Cl
Cl3 0.23849(14) 0.73953(11) 0.81864(18) 0.0398(4) Uani d . 1 Cl
Cl4 0.46021(12) 0.58336(10) 0.89684(14) 0.0356(4) Uani d . 1 Cl
Cl5 0.48871(17) 0.77078(13) 1.06923(15) 0.0445(4) Uani d . 1 Cl
N1 0.6746(4) 0.9537(3) 0.9344(4) 0.0270(11) Uani d . 1 N
H1NA 0.6139 0.9350 0.8834 0.032 Uiso calc R 1 H
H1NB 0.7253 0.9321 0.9195 0.032 Uiso calc R 1 H
N2 0.7876(4) 1.0518(3) 1.1272(4) 0.0298(11) Uani d . 1 N
H2NA 0.8483 1.0703 1.1783 0.036 Uiso calc R 1 H
H2NB 0.7371 1.0735 1.1427 0.036 Uiso calc R 1 H
C1 0.6776(6) 1.0474(4) 0.9316(5) 0.0390(16) Uani d . 1 C
H1A 0.6188 1.0701 0.9407 0.047 Uiso calc R 1 H
H1B 0.6724 1.0656 0.8609 0.047 Uiso calc R 1 H
C2 0.7746(6) 1.0823(6) 1.0191(6) 0.0450(18) Uani d . 1 C
H2A 0.8332 1.0648 1.0058 0.054 Uiso calc R 1 H
H2B 0.7718 1.1437 1.0175 0.054 Uiso calc R 1 H
C3 0.6874(4) 0.9257(4) 1.0437(5) 0.0295(13) Uani d . 1 C
H3A 0.6882 0.8642 1.0463 0.035 Uiso calc R 1 H
H3B 0.6292 0.9451 1.0564 0.035 Uiso calc R 1 H
C4 0.7844(5) 0.9588(4) 1.1316(5) 0.0335(14) Uani d . 1 C
H4A 0.7889 0.9412 1.2021 0.040 Uiso calc R 1 H
H4B 0.8432 0.9353 1.1230 0.040 Uiso calc R 1 H
O1 0.8281(3) 0.8958(3) 0.8727(3) 0.0406(11) Uani d . 1 O
H1 0.8864 0.8991 0.9272 0.049 Uiso d R 1 H
H2 0.8187 0.8447 0.8511 0.049 Uiso d R 1 H
O2 1.0000 1.1259(4) 1.2500 0.0419(16) Uani d S 1 O
H3 1.0127 1.1575 1.2063 0.050 Uiso d R 1 H

loop_
_atom_site_aniso_label
_atom_site_aniso_U_11
_atom_site_aniso_U_22
_atom_site_aniso_U_33
_atom_site_aniso_U_12
_atom_site_aniso_U_13
_atom_site_aniso_U_23
Bi 0.01990(17) 0.01774(17) 0.02359(18) 0.00193(8) 0.00807(11) 0.00356(7)
Cl1 0.0247(8) 0.0252(9) 0.0293(8) 0.0016(5) 0.0056(7) -0.0006(5)
Cl2 0.0254(6) 0.0233(7) 0.0357(8) 0.0018(6) 0.0135(6) -0.0010(6)
Cl3 0.0238(8) 0.0413(10) 0.0535(11) 0.0003(7) 0.0155(8) 0.0127(8)
Cl4 0.0349(7) 0.0214(8) 0.0446(9) -0.0014(7) 0.0112(7) 0.0037(7)
Cl5 0.0613(12) 0.0415(9) 0.0274(8) 0.0086(10) 0.0155(8) 0.0019(8)
N1 0.024(2) 0.026(3) 0.027(2) -0.003(2) 0.007(2) -0.008(2)
N2 0.028(2) 0.028(3) 0.034(3) -0.004(2) 0.014(2) -0.013(2)
C1 0.055(4) 0.025(3) 0.037(4) 0.004(3) 0.020(3) 0.004(3)
C2 0.063(4) 0.037(4) 0.041(4) -0.022(4) 0.028(3) -0.012(3)
C3 0.035(3) 0.020(3) 0.036(3) 0.000(3) 0.017(3) -0.001(3)
C4 0.035(3) 0.027(3) 0.033(3) 0.008(3) 0.010(3) -0.002(3)
O1 0.032(2) 0.036(3) 0.045(3) 0.000(2) 0.008(2) -0.015(2)
O2 0.049(4) 0.035(4) 0.048(4) 0.000 0.027(3) 0.000

loop_
_atom_type_symbol
_atom_type_description
_atom_type_scat_dispersion_real
_atom_type_scat_dispersion_imag
_atom_type_scat_source
C C 0.0033 0.0016 'International Tables Vol C Tables 4.2.6.8 and 6.1.1.4'
H H 0.0000 0.0000 'International Tables Vol C Tables 4.2.6.8 and 6.1.1.4'
N N 0.0061 0.0033 'International Tables Vol C Tables 4.2.6.8 and 6.1.1.4'
O O 0.0106 0.0060 'International Tables Vol C Tables 4.2.6.8 and 6.1.1.4'
Cl Cl 0.1484 0.1585 'International Tables Vol C Tables 4.2.6.8 and 6.1.1.4'
Bi Bi -4.1077 10.2566 'International Tables Vol C Tables 4.2.6.8 and 6.1.1.4'

loop_
_geom_angle_atom_site_label_1
_geom_angle_atom_site_label_2
_geom_angle_atom_site_label_3
_geom_angle_site_symmetry_3
_geom_angle
_geom_angle_publ_flag
Cl3 Bi Cl5 . 94.08(7) y
Cl3 Bi Cl4 . 93.53(5) y
Cl5 Bi Cl4 . 89.74(6) y
Cl3 Bi Cl2 . 92.02(5) y
Cl5 Bi Cl2 . 88.00(6) y
Cl4 Bi Cl2 . 174.15(4) y
Cl3 Bi Cl1 . 169.16(6) y
Cl5 Bi Cl1 . 96.71(6) y
Cl4 Bi Cl1 . 85.54(4) y
Cl2 Bi Cl1 . 89.35(4) y
Cl3 Bi Cl1 2_656 85.72(7) y
Cl5 Bi Cl1 2_656 171.53(5) y
Cl4 Bi Cl1 2_656 98.72(5) y
Cl2 Bi Cl1 2_656 83.54(4) y
Cl1 Bi Cl1 2_656 83.75(5) y
Bi Cl1 Bi 2_656 96.25(5) y
C3 N1 C1 . 109.4(5) y
C3 N1 H1NA . 109.8 ?
C1 N1 H1NA . 109.8 ?
C3 N1 H1NB . 109.8 ?
C1 N1 H1NB . 109.8 ?
H1NA N1 H1NB . 108.2 ?
C4 N2 C2 . 111.9(5) y
C4 N2 H2NA . 109.2 ?
C2 N2 H2NA . 109.2 ?
C4 N2 H2NB . 109.2 ?
C2 N2 H2NB . 109.2 ?
H2NA N2 H2NB . 107.9 ?
N1 C1 C2 . 112.1(6) y
N1 C1 H1A . 109.2 ?
C2 C1 H1A . 109.2 ?
N1 C1 H1B . 109.2 ?
C2 C1 H1B . 109.2 ?
H1A C1 H1B . 107.9 ?
N2 C2 C1 . 110.4(6) y
N2 C2 H2A . 109.6 ?
C1 C2 H2A . 109.6 ?
N2 C2 H2B . 109.6 ?
C1 C2 H2B . 109.6 ?
H2A C2 H2B . 108.1 ?
N1 C3 C4 . 111.8(5) y
N1 C3 H3A . 109.3 ?
C4 C3 H3A . 109.3 ?
N1 C3 H3B . 109.3 ?
C4 C3 H3B . 109.3 ?
H3A C3 H3B . 107.9 ?
N2 C4 C3 . 110.6(5) y
N2 C4 H4A . 109.5 ?
C3 C4 H4A . 109.5 ?
N2 C4 H4B . 109.5 ?
C3 C4 H4B . 109.5 ?
H4A C4 H4B . 108.1 ?
H1 O1 H2 . 108.0 ?

loop_
_geom_bond_atom_site_label_1
_geom_bond_atom_site_label_2
_geom_bond_site_symmetry_2
_geom_bond_distance
_geom_bond_publ_flag
Bi Cl3 . 2.5806(18) y
Bi Cl5 . 2.5828(18) y
Bi Cl4 . 2.6344(16) y
Bi Cl2 . 2.8034(16) y
Bi Cl1 . 2.8493(19) y
Bi Cl1 2_656 2.8652(18) y
Cl1 Bi 2_656 2.8652(18) y
N1 C3 . 1.479(7) y
N1 C1 . 1.481(8) y
N1 H1NA . 0.9000 ?
N1 H1NB . 0.9000 ?
N2 C4 . 1.471(8) y
N2 C2 . 1.475(8) y
N2 H2NA . 0.9000 ?
N2 H2NB . 0.9000 ?
C1 C2 . 1.496(9) y
C1 H1A . 0.9700 ?
C1 H1B . 0.9700 ?
C2 H2A . 0.9700 ?
C2 H2B . 0.9700 ?
C3 C4 . 1.488(8) y
C3 H3A . 0.9700 ?
C3 H3B . 0.9700 ?
C4 H4A . 0.9700 ?
C4 H4B . 0.9700 ?
O1 H1 . 0.8500 ?
O1 H2 . 0.8500 ?
O2 H3 . 0.8500 ?

loop_
_geom_hbond_atom_site_label_D
_geom_hbond_atom_site_label_H
_geom_hbond_atom_site_label_A
_geom_hbond_site_symmetry_A
_geom_hbond_distance_DH
_geom_hbond_distance_HA
_geom_hbond_distance_DA
_geom_hbond_angle_DHA
_geom_hbond_publ_flag
N1 H1NB O1 . 0.90 1.92 2.814(6) 173 y
N1 H1NA Cl2 . 0.90 2.53 3.291(5) 143 y
N2 H2NA O2 . 0.90 2.16 3.017(5) 160 y
N2 H2NB Cl2 5_677 0.90 2.43 3.278(5) 157 y
O1 H1 Cl4 7_667 0.85 2.48 3.318(4) 170 y
O1 H2 Cl3 2_656 0.85 2.67 3.407(5) 147 y
O2 H3 Cl5 3 0.85 2.49 3.301(5) 159 y

loop_
_geom_torsion_atom_site_label_1
_geom_torsion_atom_site_label_2
_geom_torsion_atom_site_label_3
_geom_torsion_atom_site_label_4
_geom_torsion_site_symmetry_1
_geom_torsion_site_symmetry_4
_geom_torsion
_geom_torsion_publ_flag
Cl3 Bi Cl1 Bi . 2_656 13.2(3) y
Cl5 Bi Cl1 Bi . 2_656 -172.10(5) y
Cl4 Bi Cl1 Bi . 2_656 98.69(5) y
Cl2 Bi Cl1 Bi . 2_656 -84.18(4) y
Cl1 Bi Cl1 Bi 2_656 2_656 -0.61(5) y
C3 N1 C1 C2 . . 56.2(7) y
C4 N2 C2 C1 . . 55.0(8) y
N1 C1 C2 N2 . . -55.7(8) y
C1 N1 C3 C4 . . -56.6(6) y
C2 N2 C4 C3 . . -55.6(7) y
N1 C3 C4 N2 . . 56.7(7) y
